data_7202785
loop_
_publ_author_name
'Hu, Chunhua'
'Kalf, Irmgard'
'Englert, Ulli'

_publ_section_title
;
 Pyridine complexes of mercury(ii)halides: Implications of a soft metal
 center for crystal engineering.
;
_journal_issue 7
_journal_name_full CrystEngComm
_journal_page_first 603
_journal_paper_doi 10.1039/b701907f
_journal_volume 9
_journal_year 2007
_chemical_formula_sum 'C5 H3 Br2 Hg I2 N'
_chemical_formula_weight 691.29
_chemical_name_common 'Compound 8'
_chemical_name_systematic
;
?
;
_space_group_IT_number 15
_symmetry_cell_setting monoclinic
_symmetry_space_group_name_Hall '-C 2yc'
_symmetry_space_group_name_H-M 'C 1 2/c 1'
_atom_sites_solution_hydrogens geom
_atom_sites_solution_primary direct
_atom_sites_solution_secondary difmap
_cell_angle_alpha 90.00
_cell_angle_beta 115.703(2)
_cell_angle_gamma 90.00
_cell_formula_units_Z 8
_cell_length_a 31.509(4)
_cell_length_b 4.3075(5)
_cell_length_c 19.009(2)
_cell_measurement_reflns_used 14973
_cell_measurement_temperature 293(2)
_cell_measurement_theta_max 28.30
_cell_measurement_theta_min 2.18
_cell_volume 2324.7(5)
_computing_cell_refinement 'SMART (Bruker, 2001)'
_computing_data_collection 'SMART (Bruker, 2001)'
_computing_data_reduction 'SAINT+ (Bruker, 1999)'
_computing_molecular_graphics 'PLATON (Spek, 2003)'
_computing_publication_material 'SHELXTL (Sheldrick, 1998)'
_computing_structure_refinement 'SHELXTL (Sheldrick, 1998)'
_computing_structure_solution 'SHELXTL (Sheldrick, 1998)'
_diffrn_ambient_temperature 293(2)
_diffrn_measured_fraction_theta_full 0.999
_diffrn_measured_fraction_theta_max 0.999
_diffrn_measurement_device_type 'Bruker SMART APEX CCD diffractometer'
_diffrn_measurement_method 'omega scans'
_diffrn_radiation_monochromator graphite
_diffrn_radiation_source 'fine-focus sealed tube'
_diffrn_radiation_type MoK\a
_diffrn_radiation_wavelength 0.71073
_diffrn_reflns_av_R_equivalents 0.0637
_diffrn_reflns_av_sigmaI/netI 0.0577
_diffrn_reflns_limit_h_max 42
_diffrn_reflns_limit_h_min -42
_diffrn_reflns_limit_k_max 5
_diffrn_reflns_limit_k_min -5
_diffrn_reflns_limit_l_max 25
_diffrn_reflns_limit_l_min -25
_diffrn_reflns_number 14973
_diffrn_reflns_theta_full 28.30
_diffrn_reflns_theta_max 28.30
_diffrn_reflns_theta_min 2.18
_diffrn_standards_decay_% 0
_exptl_absorpt_coefficient_mu 25.375
_exptl_absorpt_correction_T_max 0.169
_exptl_absorpt_correction_T_min 0.058
_exptl_absorpt_correction_type multi-scan
_exptl_absorpt_process_details SADABS
_exptl_crystal_colour colourless
_exptl_crystal_density_diffrn 3.950
_exptl_crystal_density_method 'not measured'
_exptl_crystal_description needle
_exptl_crystal_F_000 2368
_exptl_crystal_size_max 0.37
_exptl_crystal_size_mid 0.09
_exptl_crystal_size_min 0.07
_refine_diff_density_max 1.478
_refine_diff_density_min -1.185
_refine_diff_density_rms 0.209
_refine_ls_extinction_method none
_refine_ls_goodness_of_fit_ref 1.030
_refine_ls_hydrogen_treatment constr
_refine_ls_matrix_type full
_refine_ls_number_parameters 100
_refine_ls_number_reflns 2882
_refine_ls_number_restraints 0
_refine_ls_restrained_S_all 1.030
_refine_ls_R_factor_all 0.0583
_refine_ls_R_factor_gt 0.0386
_refine_ls_shift/su_max 0.001
_refine_ls_shift/su_mean 0.000
_refine_ls_structure_factor_coef Fsqd
_refine_ls_weighting_details 'calc w=1/[\s^2^(Fo^2^)+(0.0170P)^2^+9.8617P] where P=(Fo^2^+2Fc^2^)/3'
_refine_ls_weighting_scheme calc
_refine_ls_wR_factor_gt 0.0767
_refine_ls_wR_factor_ref 0.0824
_reflns_number_gt 2165
_reflns_number_total 2882
_reflns_threshold_expression >2sigma(I)
_cod_data_source_file b701907f.txt
_cod_data_source_block hc119
_cod_depositor_comments
;
The following automatic conversions were performed:
'_symmetry_cell_setting' value 'Monoclinic' changed to 'monoclinic'
according to '/home/saulius/struct/CIF-dictionaries/cif_core.dic'
dictionary named 'cif_core.dic' version 2.4.1 from 2010-06-29.

Automatic conversion script
Id: cif_fix_enum 1527 2010-12-29 10:47:43Z saulius 
;
_cod_original_cell_volume 2324.8(5)
_cod_original_sg_symbol_H-M C2/c
_cod_database_code 7202785

loop_
_symmetry_equiv_pos_as_xyz
'x, y, z'
'-x, y, -z+1/2'
'x+1/2, y+1/2, z'
'-x+1/2, y+1/2, -z+1/2'
'-x, -y, -z'
'x, -y, z-1/2'
'-x+1/2, -y+1/2, -z'
'x+1/2, -y+1/2, z-1/2'

loop_
_atom_site_label
_atom_site_type_symbol
_atom_site_fract_x
_atom_site_fract_y
_atom_site_fract_z
_atom_site_U_iso_or_equiv
_atom_site_adp_type
_atom_site_occupancy
_atom_site_symmetry_multiplicity
_atom_site_calc_flag
_atom_site_refinement_flags
_atom_site_disorder_assembly
_atom_site_disorder_group
Hg Hg 0.106040(13) 0.42456(9) 0.48496(2) 0.04891(13) Uani 1 1 d . . .
I1 I 0.17993(2) 0.12276(13) 0.49282(4) 0.04810(17) Uani 1 1 d . . .
I2 I 0.03539(2) 0.81847(13) 0.43587(4) 0.04789(17) Uani 1 1 d . . .
Br1 Br 0.22935(3) 0.0720(3) 0.82877(6) 0.0582(3) Uani 1 1 d . . .
Br2 Br 0.06211(4) 0.7441(3) 0.76343(6) 0.0652(3) Uani 1 1 d . . .
N N 0.1229(3) 0.4033(17) 0.6278(4) 0.0486(18) Uani 1 1 d . . .
C1 C 0.1622(3) 0.266(2) 0.6791(5) 0.043(2) Uani 1 1 d . . .
H1 H 0.1833 0.1646 0.6606 0.056 Uiso 1 1 calc R . .
C2 C 0.1735(3) 0.2663(19) 0.7578(5) 0.0399(19) Uani 1 1 d . . .
C3 C 0.1444(3) 0.409(2) 0.7863(5) 0.043(2) Uani 1 1 d . . .
H3 H 0.1524 0.4143 0.8422 0.056 Uiso 1 1 calc R . .
C4 C 0.1039(3) 0.542(2) 0.7312(5) 0.045(2) Uani 1 1 d . . .
C5 C 0.0942(3) 0.544(2) 0.6539(5) 0.043(2) Uani 1 1 d . . .
H5 H 0.0658 0.6500 0.6166 0.056 Uiso 1 1 calc R . .

loop_
_atom_site_aniso_label
_atom_site_aniso_U_11
_atom_site_aniso_U_22
_atom_site_aniso_U_33
_atom_site_aniso_U_23
_atom_site_aniso_U_13
_atom_site_aniso_U_12
Hg 0.0507(2) 0.0556(2) 0.0384(2) 0.00285(16) 0.01741(16) 0.01587(17)
I1 0.0435(3) 0.0516(3) 0.0480(4) -0.0045(3) 0.0187(3) 0.0070(3)
I2 0.0381(3) 0.0413(3) 0.0590(4) 0.0039(3) 0.0160(3) 0.0041(2)
Br1 0.0431(5) 0.0781(7) 0.0444(6) 0.0089(5) 0.0105(4) 0.0126(5)
Br2 0.0542(6) 0.0978(8) 0.0507(6) 0.0049(6) 0.0295(5) 0.0209(6)
N 0.050(5) 0.064(5) 0.033(4) 0.003(4) 0.019(4) -0.001(4)
C1 0.035(5) 0.060(5) 0.030(5) -0.007(4) 0.010(4) -0.004(4)
C2 0.023(4) 0.053(5) 0.034(5) -0.001(4) 0.003(3) -0.003(4)
C3 0.043(5) 0.059(5) 0.028(4) 0.000(4) 0.016(4) 0.000(4)
C4 0.039(5) 0.056(5) 0.042(5) -0.009(4) 0.021(4) -0.005(4)
C5 0.030(4) 0.068(6) 0.031(5) 0.004(4) 0.013(4) 0.004(4)

loop_
_atom_type_symbol
_atom_type_description
_atom_type_scat_dispersion_real
_atom_type_scat_dispersion_imag
_atom_type_scat_source
C C 0.0033 0.0016 'International Tables Vol C Tables 4.2.6.8 and 6.1.1.4'
H H 0.0000 0.0000 'International Tables Vol C Tables 4.2.6.8 and 6.1.1.4'
N N 0.0061 0.0033 'International Tables Vol C Tables 4.2.6.8 and 6.1.1.4'
Br Br -0.2901 2.4595 'International Tables Vol C Tables 4.2.6.8 and 6.1.1.4'
I I -0.4742 1.8119 'International Tables Vol C Tables 4.2.6.8 and 6.1.1.4'
Hg Hg -2.3894 9.2266 'International Tables Vol C Tables 4.2.6.8 and 6.1.1.4'

loop_
_geom_angle_atom_site_label_1
_geom_angle_atom_site_label_2
_geom_angle_atom_site_label_3
_geom_angle
_geom_angle_site_symmetry_1
_geom_angle_site_symmetry_3
_geom_angle_publ_flag
N Hg I1 98.84(17) . . ?
N Hg I2 98.94(17) . . ?
I1 Hg I2 159.72(3) . . ?
N Hg I2 94.40(17) . 1_545 ?
I1 Hg I2 95.62(2) . 1_545 ?
I2 Hg I2 92.68(2) . 1_545 ?
N Hg I1 98.51(17) . 1_565 ?
I1 Hg I1 82.81(2) . 1_565 ?
I2 Hg I1 84.97(2) . 1_565 ?
I2 Hg I1 167.088(19) 1_545 1_565 ?
N Hg Br2 164.81(17) . 6_565 ?
I1 Hg Br2 81.88(2) . 6_565 ?
I2 Hg Br2 83.52(3) . 6_565 ?
I2 Hg Br2 70.46(2) 1_545 6_565 ?
I1 Hg Br2 96.64(2) 1_565 6_565 ?
Hg I2 Hg 92.68(2) . 1_565 ?
C1 N C5 119.1(7) . . ?
C1 N Hg 119.7(6) . . ?
C5 N Hg 121.1(6) . . ?
N C1 C2 121.0(8) . . ?
N C1 H1 119.5 . . ?
C2 C1 H1 119.5 . . ?
C1 C2 C3 121.2(8) . . ?
C1 C2 Br1 119.9(7) . . ?
C3 C2 Br1 118.9(6) . . ?
C4 C3 C2 115.9(8) . . ?
C4 C3 H3 122.1 . . ?
C2 C3 H3 122.1 . . ?
C5 C4 C3 121.5(8) . . ?
C5 C4 Br2 118.9(7) . . ?
C3 C4 Br2 119.5(7) . . ?
N C5 C4 121.3(8) . . ?
N C5 H5 119.3 . . ?
C4 C5 H5 119.3 . . ?

loop_
_geom_bond_atom_site_label_1
_geom_bond_atom_site_label_2
_geom_bond_distance
_geom_bond_site_symmetry_2
_geom_bond_publ_flag
Hg N 2.532(7) . ?
Hg I1 2.6138(7) . ?
Hg I2 2.6275(7) . ?
Hg I2 3.2925(8) 1_545 ?
Hg I1 3.7665(8) 1_565 ?
Hg Br2 3.8887(12) 6_565 ?
I2 Hg 3.2925(8) 1_565 ?
Br1 C2 1.887(8) . ?
Br2 C4 1.888(8) . ?
N C1 1.336(10) . ?
N C5 1.350(11) . ?
C1 C2 1.379(12) . ?
C1 H1 0.9800 . ?
C2 C3 1.393(12) . ?
C3 C4 1.378(11) . ?
C3 H3 0.9800 . ?
C4 C5 1.365(12) . ?
C5 H5 0.9800 . ?

loop_
_geom_torsion_atom_site_label_1
_geom_torsion_atom_site_label_2
_geom_torsion_atom_site_label_3
_geom_torsion_atom_site_label_4
_geom_torsion
_geom_torsion_site_symmetry_1
_geom_torsion_site_symmetry_2
_geom_torsion_site_symmetry_3
_geom_torsion_site_symmetry_4
_geom_torsion_publ_flag
I1 Hg N C1 1.4(7) . . . . ?
I1 Hg N C2 4.9(8) . . . . ?
I2 Hg N C1 -168.8(6) . . . . ?
I2 Hg N C2 -165.3(7) . . . . ?
